data_4113627
loop_
_publ_author_name
'Mark Lautens'
'Wooseok Han'
'Jack Hung-Chang Liu'

_publ_section_title
;
 MgI2-Mediated Ring Expansions of Secondary Methylenecyclopropyl Amides
;
_journal_name_full 'Journal of the American Chemical Society'
_journal_page_first 4028
_journal_page_last 4029
_journal_paper_doi 10.1021/ja028967l
_journal_volume 125
_journal_year 2003
_chemical_formula_moiety 'C24 H23 N3 O3 S'
_chemical_formula_sum 'C24 H23 N3 O3 S'
_chemical_formula_weight 433.51
_chemical_name_systematic
; 
 ? 
;
_space_group_IT_number 14
_symmetry_cell_setting monoclinic
_symmetry_space_group_name_Hall '-P 2ybc'
_symmetry_space_group_name_H-M 'P 1 21/c 1'
_atom_sites_solution_hydrogens geom
_atom_sites_solution_primary direct
_atom_sites_solution_secondary difmap
_audit_creation_method SHELXL-97
_cell_angle_alpha 90.00
_cell_angle_beta 100.117(2)
_cell_angle_gamma 90.00
_cell_formula_units_Z 4
_cell_length_a 15.0245(4)
_cell_length_b 7.5900(2)
_cell_length_c 19.2583(5)
_cell_measurement_reflns_used 3816
_cell_measurement_temperature 150(1)
_cell_measurement_theta_max 25.0
_cell_measurement_theta_min 2.6
_cell_volume 2161.99(10)
_computing_cell_refinement 'Denzo-SMN (Otwinowski & Minor, 1997)'
_computing_data_collection 'Collect (Nonius BV, 1997-2001)'
_computing_data_reduction 'Denzo-SMN (Otwinowski & Minor, 1997)'
_computing_molecular_graphics 'SHELXTL V6.12 (Sheldrick, 2001)'
_computing_publication_material 'SHELXTL V6.12 (Sheldrick, 2001)'
_computing_structure_refinement 'SHELXTL V6.12 (Sheldrick, 2001)'
_computing_structure_solution 'SHELXTL V6.12 (Sheldrick, 2001)'
_diffrn_ambient_temperature 150(1)
_diffrn_detector_area_resol_mean 9
_diffrn_measured_fraction_theta_full 0.997
_diffrn_measured_fraction_theta_max 0.997
_diffrn_measurement_device_type 'Nonius KappaCCD'
_diffrn_measurement_method '\f scans and \w scans with \k offsets'
_diffrn_radiation_monochromator graphite
_diffrn_radiation_source 'fine-focus sealed tube'
_diffrn_radiation_type MoK\a
_diffrn_radiation_wavelength 0.71073
_diffrn_reflns_av_R_equivalents 0.034
_diffrn_reflns_av_sigmaI/netI 0.050
_diffrn_reflns_limit_h_max 17
_diffrn_reflns_limit_h_min -17
_diffrn_reflns_limit_k_max 9
_diffrn_reflns_limit_k_min -9
_diffrn_reflns_limit_l_max 22
_diffrn_reflns_limit_l_min -22
_diffrn_reflns_number 12508
_diffrn_reflns_theta_full 25.03
_diffrn_reflns_theta_max 25.03
_diffrn_reflns_theta_min 2.75
_diffrn_standards_decay_% 0
_diffrn_standards_number 0
_exptl_absorpt_coefficient_mu 0.181
_exptl_absorpt_correction_type none
_exptl_crystal_colour colourless
_exptl_crystal_density_diffrn 1.332
_exptl_crystal_description block
_exptl_crystal_F_000 912
_exptl_crystal_size_max 0.25
_exptl_crystal_size_mid 0.25
_exptl_crystal_size_min 0.22
_refine_diff_density_max 0.316
_refine_diff_density_min -0.384
_refine_diff_density_rms 0.042
_refine_ls_extinction_coef 0.0078(15)
_refine_ls_extinction_expression Fc^*^=kFc[1+0.001xFc^2^\l^3^/sin(2\q)]^-1/4^
_refine_ls_extinction_method SHELXL
_refine_ls_goodness_of_fit_ref 1.071
_refine_ls_hydrogen_treatment mixed
_refine_ls_matrix_type full
_refine_ls_number_parameters 286
_refine_ls_number_reflns 3801
_refine_ls_number_restraints 0
_refine_ls_restrained_S_all 1.071
_refine_ls_R_factor_all 0.0451
_refine_ls_R_factor_gt 0.0364
_refine_ls_shift/su_max 0.000
_refine_ls_shift/su_mean 0.000
_refine_ls_structure_factor_coef Fsqd
_refine_ls_weighting_details 'calc w=1/[\s^2^(Fo^2^)+(0.0302P)^2^+0.8307P] where P=(Fo^2^+2Fc^2^)/3'
_refine_ls_weighting_scheme calc
_refine_ls_wR_factor_gt 0.0887
_refine_ls_wR_factor_ref 0.0947
_reflns_number_gt 3268
_reflns_number_total 3801
_reflns_threshold_expression I>2\s(I)
_cod_data_source_file ja028967lsi20021017_040605_2.cif
_cod_data_source_block k01223
_cod_original_sg_symbol_H-M 'P 21/c'
_cod_database_code 4113627

loop_
_symmetry_equiv_pos_as_xyz
'x, y, z'
'-x, y+1/2, -z+1/2'
'-x, -y, -z'
'x, -y-1/2, z-1/2'

loop_
_atom_site_label
_atom_site_type_symbol
_atom_site_fract_x
_atom_site_fract_y
_atom_site_fract_z
_atom_site_U_iso_or_equiv
_atom_site_adp_type
_atom_site_occupancy
_atom_site_symmetry_multiplicity
_atom_site_calc_flag
_atom_site_refinement_flags
S1 S 0.46773(3) 0.60999(5) 0.10261(2) 0.02586(14) Uani 1 1 d .
O1 O 0.81127(8) 0.27507(17) 0.22305(7) 0.0398(3) Uani 1 1 d .
O2 O 0.49331(8) 0.64649(15) 0.17653(6) 0.0321(3) Uani 1 1 d .
O3 O 0.51883(8) 0.68784(15) 0.05364(6) 0.0314(3) Uani 1 1 d .
N1 N 0.74747(9) 0.02396(18) 0.16524(7) 0.0291(3) Uani 1 1 d .
N2 N 0.47524(9) 0.40062(18) 0.09224(8) 0.0265(3) Uani 1 1 d .
H2N H 0.4728(13) 0.371(3) 0.0486(11) 0.041(6) Uiso 1 1 d .
N3 N 0.80248(10) -0.2423(2) 0.13517(8) 0.0379(4) Uani 1 1 d .
C1 C 0.74528(11) 0.1898(2) 0.19492(8) 0.0296(4) Uani 1 1 d .
C2 C 0.64967(11) 0.2404(2) 0.18537(9) 0.0301(4) Uani 1 1 d .
H2A H 0.6278 0.3490 0.2003 0.036 Uiso 1 1 calc R
C3 C 0.59798(11) 0.1121(2) 0.15271(8) 0.0278(4) Uani 1 1 d .
C4 C 0.65616(11) -0.0362(2) 0.13579(9) 0.0315(4) Uani 1 1 d .
H4A H 0.6415 -0.1471 0.1584 0.038 Uiso 1 1 calc R
H4B H 0.6491 -0.0546 0.0842 0.038 Uiso 1 1 calc R
C5 C 0.49700(11) 0.0997(2) 0.13328(9) 0.0309(4) Uani 1 1 d .
H5A H 0.4754 0.0088 0.1633 0.037 Uiso 1 1 calc R
H5B H 0.4813 0.0596 0.0837 0.037 Uiso 1 1 calc R
C6 C 0.44652(11) 0.2715(2) 0.14104(8) 0.0273(4) Uani 1 1 d .
H6A H 0.4666 0.3157 0.1902 0.033 Uiso 1 1 calc R
C7 C 0.34482(11) 0.2414(2) 0.13044(9) 0.0272(4) Uani 1 1 d .
C8 C 0.30584(12) 0.2033(2) 0.18890(9) 0.0344(4) Uani 1 1 d .
H8A H 0.3430 0.1965 0.2341 0.041 Uiso 1 1 calc R
C9 C 0.21343(12) 0.1751(3) 0.18232(10) 0.0427(5) Uani 1 1 d .
H9A H 0.1876 0.1483 0.2227 0.051 Uiso 1 1 calc R
C10 C 0.15946(12) 0.1862(3) 0.11674(11) 0.0435(5) Uani 1 1 d .
H10A H 0.0960 0.1702 0.1121 0.052 Uiso 1 1 calc R
C11 C 0.19734(12) 0.2205(3) 0.05782(10) 0.0401(5) Uani 1 1 d .
H11A H 0.1600 0.2258 0.0126 0.048 Uiso 1 1 calc R
C12 C 0.28972(11) 0.2474(2) 0.06442(9) 0.0319(4) Uani 1 1 d .
H12A H 0.3155 0.2699 0.0237 0.038 Uiso 1 1 calc R
C13 C 0.82283(11) -0.0837(2) 0.16299(8) 0.0301(4) Uani 1 1 d .
C14 C 0.87171(13) -0.3539(3) 0.13400(11) 0.0449(5) Uani 1 1 d .
H14A H 0.8583 -0.4677 0.1144 0.054 Uiso 1 1 calc R
C15 C 0.96036(13) -0.3138(3) 0.15935(10) 0.0446(5) Uani 1 1 d .
H15A H 1.0069 -0.3979 0.1581 0.054 Uiso 1 1 calc R
C16 C 0.97998(13) -0.1475(3) 0.18669(11) 0.0457(5) Uani 1 1 d .
H16A H 1.0409 -0.1149 0.2042 0.055 Uiso 1 1 calc R
C17 C 0.91097(12) -0.0285(3) 0.18861(10) 0.0392(4) Uani 1 1 d .
H17A H 0.9231 0.0871 0.2068 0.047 Uiso 1 1 calc R
C18 C 0.35428(11) 0.6734(2) 0.07561(8) 0.0271(4) Uani 1 1 d .
C19 C 0.29786(12) 0.6918(2) 0.12458(9) 0.0350(4) Uani 1 1 d .
H19A H 0.3210 0.6792 0.1735 0.042 Uiso 1 1 calc R
C20 C 0.20726(12) 0.7287(3) 0.10160(10) 0.0413(5) Uani 1 1 d .
H20A H 0.1683 0.7417 0.1352 0.050 Uiso 1 1 calc R
C21 C 0.17237(12) 0.7471(2) 0.03041(10) 0.0367(4) Uani 1 1 d .
C22 C 0.23045(12) 0.7300(2) -0.01765(9) 0.0361(4) Uani 1 1 d .
H22A H 0.2075 0.7442 -0.0665 0.043 Uiso 1 1 calc R
C23 C 0.32104(12) 0.6926(2) 0.00392(9) 0.0333(4) Uani 1 1 d .
H23A H 0.3600 0.6801 -0.0296 0.040 Uiso 1 1 calc R
C24 C 0.07341(13) 0.7850(3) 0.00473(12) 0.0559(6) Uani 1 1 d .
H24A H 0.0476 0.8404 0.0427 0.084 Uiso 1 1 calc R
H24B H 0.0415 0.6745 -0.0092 0.084 Uiso 1 1 calc R
H24C H 0.0669 0.8645 -0.0359 0.084 Uiso 1 1 calc R

loop_
_atom_site_aniso_label
_atom_site_aniso_U_11
_atom_site_aniso_U_22
_atom_site_aniso_U_33
_atom_site_aniso_U_23
_atom_site_aniso_U_13
_atom_site_aniso_U_12
S1 0.0247(2) 0.0249(2) 0.0272(2) -0.00221(16) 0.00237(15) -0.00240(16)
O1 0.0295(7) 0.0409(8) 0.0462(7) -0.0094(6) -0.0011(5) -0.0054(6)
O2 0.0327(6) 0.0336(7) 0.0279(6) -0.0038(5) -0.0007(5) -0.0018(5)
O3 0.0308(6) 0.0304(6) 0.0339(6) -0.0015(5) 0.0083(5) -0.0076(5)
N1 0.0231(7) 0.0279(8) 0.0347(8) -0.0002(6) 0.0004(6) -0.0023(6)
N2 0.0279(7) 0.0240(7) 0.0274(7) -0.0011(6) 0.0045(6) 0.0001(6)
N3 0.0371(9) 0.0332(9) 0.0427(9) -0.0015(7) 0.0051(7) 0.0033(7)
C1 0.0300(9) 0.0330(9) 0.0249(8) 0.0012(7) 0.0019(7) -0.0028(7)
C2 0.0295(9) 0.0296(9) 0.0302(9) -0.0009(7) 0.0029(7) 0.0020(7)
C3 0.0272(9) 0.0275(9) 0.0277(8) 0.0045(7) 0.0018(6) 0.0002(7)
C4 0.0254(9) 0.0283(9) 0.0386(9) 0.0004(7) -0.0010(7) -0.0023(7)
C5 0.0259(9) 0.0275(9) 0.0382(9) 0.0012(7) 0.0022(7) -0.0008(7)
C6 0.0261(8) 0.0264(9) 0.0282(8) 0.0006(7) 0.0018(6) -0.0010(7)
C7 0.0273(9) 0.0222(8) 0.0312(9) 0.0003(7) 0.0027(7) 0.0002(7)
C8 0.0332(9) 0.0404(10) 0.0290(9) -0.0001(8) 0.0035(7) -0.0020(8)
C9 0.0357(10) 0.0522(12) 0.0427(10) -0.0012(9) 0.0134(8) -0.0057(9)
C10 0.0259(9) 0.0515(12) 0.0526(12) 0.0006(10) 0.0051(8) -0.0049(8)
C11 0.0314(10) 0.0466(11) 0.0382(10) 0.0038(8) -0.0048(8) -0.0061(8)
C12 0.0312(9) 0.0336(10) 0.0298(9) 0.0018(7) 0.0025(7) -0.0046(7)
C13 0.0290(9) 0.0333(10) 0.0270(8) 0.0052(7) 0.0022(7) 0.0021(7)
C14 0.0475(12) 0.0376(11) 0.0494(11) -0.0021(9) 0.0082(9) 0.0093(9)
C15 0.0379(11) 0.0501(12) 0.0457(11) 0.0046(9) 0.0069(8) 0.0139(9)
C16 0.0281(10) 0.0555(13) 0.0521(12) 0.0034(10) 0.0028(8) 0.0059(9)
C17 0.0294(10) 0.0419(11) 0.0444(11) -0.0013(9) 0.0009(8) 0.0014(8)
C18 0.0278(9) 0.0233(8) 0.0294(8) -0.0015(7) 0.0027(6) 0.0002(7)
C19 0.0348(10) 0.0417(10) 0.0280(9) -0.0037(8) 0.0040(7) 0.0045(8)
C20 0.0340(10) 0.0550(12) 0.0361(10) -0.0028(9) 0.0095(8) 0.0093(9)
C21 0.0297(9) 0.0373(10) 0.0414(10) 0.0020(8) 0.0017(8) 0.0058(8)
C22 0.0356(10) 0.0396(11) 0.0311(9) 0.0064(8) 0.0002(7) 0.0003(8)
C23 0.0321(9) 0.0388(10) 0.0290(9) 0.0041(8) 0.0053(7) 0.0005(8)
C24 0.0340(11) 0.0772(16) 0.0537(12) 0.0048(12) 0.0000(9) 0.0138(11)

loop_
_atom_type_symbol
_atom_type_description
_atom_type_scat_dispersion_real
_atom_type_scat_dispersion_imag
_atom_type_scat_source
C C 0.0033 0.0016 'International Tables Vol C Tables 4.2.6.8 and 6.1.1.4'
H H 0.0000 0.0000 'International Tables Vol C Tables 4.2.6.8 and 6.1.1.4'
N N 0.0061 0.0033 'International Tables Vol C Tables 4.2.6.8 and 6.1.1.4'
O O 0.0106 0.0060 'International Tables Vol C Tables 4.2.6.8 and 6.1.1.4'
S S 0.1246 0.1234 'International Tables Vol C Tables 4.2.6.8 and 6.1.1.4'

loop_
_geom_angle_atom_site_label_1
_geom_angle_atom_site_label_2
_geom_angle_atom_site_label_3
_geom_angle
O2 S1 O3 119.26(7)
O2 S1 N2 107.55(7)
O3 S1 N2 105.46(7)
O2 S1 C18 108.49(7)
O3 S1 C18 107.08(7)
N2 S1 C18 108.61(7)
C1 N1 C13 128.28(14)
C1 N1 C4 110.80(13)
C13 N1 C4 120.89(14)
C6 N2 S1 122.91(12)
C13 N3 C14 116.92(16)
O1 C1 N1 125.84(16)
O1 C1 C2 127.90(16)
N1 C1 C2 106.26(14)
C3 C2 C1 110.14(15)
C2 C3 C4 109.78(14)
C2 C3 C5 130.06(15)
C4 C3 C5 120.15(14)
N1 C4 C3 102.99(13)
C3 C5 C6 114.79(14)
N2 C6 C7 114.42(13)
N2 C6 C5 107.40(13)
C7 C6 C5 111.25(13)
C8 C7 C12 118.69(15)
C8 C7 C6 118.62(14)
C12 C7 C6 122.67(14)
C7 C8 C9 121.06(16)
C10 C9 C8 119.47(17)
C9 C10 C11 120.23(17)
C10 C11 C12 120.20(17)
C11 C12 C7 120.30(16)
N3 C13 C17 123.42(16)
N3 C13 N1 114.17(15)
C17 C13 N1 122.40(16)
N3 C14 C15 124.10(19)
C14 C15 C16 117.94(18)
C15 C16 C17 119.85(18)
C16 C17 C13 117.73(18)
C19 C18 C23 120.72(15)
C19 C18 S1 120.29(13)
C23 C18 S1 118.83(13)
C18 C19 C20 119.27(16)
C19 C20 C21 121.10(16)
C22 C21 C20 118.57(16)
C22 C21 C24 119.91(17)
C20 C21 C24 121.52(17)
C23 C22 C21 121.44(16)
C22 C23 C18 118.89(16)

loop_
_geom_bond_atom_site_label_1
_geom_bond_atom_site_label_2
_geom_bond_distance
S1 O2 1.4348(11)
S1 O3 1.4431(12)
S1 N2 1.6080(14)
S1 C18 1.7596(16)
O1 C1 1.227(2)
N1 C1 1.385(2)
N1 C13 1.403(2)
N1 C4 1.462(2)
N2 C6 1.474(2)
N3 C13 1.332(2)
N3 C14 1.345(2)
C1 C2 1.467(2)
C2 C3 1.332(2)
C3 C4 1.496(2)
C3 C5 1.500(2)
C5 C6 1.529(2)
C6 C7 1.523(2)
C7 C8 1.388(2)
C7 C12 1.391(2)
C8 C9 1.388(2)
C9 C10 1.378(3)
C10 C11 1.381(3)
C11 C12 1.386(2)
C13 C17 1.394(2)
C14 C15 1.370(3)
C15 C16 1.380(3)
C16 C17 1.380(3)
C18 C19 1.381(2)
C18 C23 1.391(2)
C19 C20 1.384(3)
C20 C21 1.386(3)
C21 C22 1.385(3)
C21 C24 1.510(3)
C22 C23 1.381(2)

loop_
_geom_hbond_atom_site_label_D
_geom_hbond_atom_site_label_H
_geom_hbond_atom_site_label_A
_geom_hbond_distance_DH
_geom_hbond_distance_HA
_geom_hbond_distance_DA
_geom_hbond_angle_DHA
_geom_hbond_site_symmetry_A
N2 H2N O3 0.87(2) 2.04(2) 2.9051(18) 173.5(18) 3_665
